data_4513492
loop_
_publ_author_name
'Karmakar, Anirban'
'R\'ubio, Guilherme M. D. M.'
'Guedes da Silva, M. F\'atima C.'
'Hazra, Susanta'
'Pombeiro, Armando J. L.'

_publ_section_title
;
 Solvent-Dependent Structural Variation of Zinc(II) Coordination Polymers
 and Their Catalytic Activity in the Knoevenagel Condensation Reaction
;
_journal_issue 9
_journal_name_full 'Crystal Growth &amp; Design'
_journal_page_first 4185
_journal_paper_doi 10.1021/acs.cgd.5b00948
_journal_volume 15
_journal_year 2015
_chemical_formula_moiety 'C52 H40 N8 O14 Zn3, 2(C3 H7 N O), 2(H2 O)'
_chemical_formula_sum 'C58 H58 N10 O18 Zn3'
_chemical_formula_weight 1379.25
_chemical_name_systematic
;
 ?
;
_space_group_crystal_system monoclinic
_space_group_IT_number 15
_space_group_name_Hall '-C 2yc'
_space_group_name_H-M_alt 'C 1 2/c 1'
_symmetry_space_group_name_Hall '-C 2yc'
_symmetry_space_group_name_H-M 'C 1 2/c 1'
_atom_sites_solution_hydrogens mixed
_audit_creation_method SHELXL-2014
_cell_angle_alpha 90
_cell_angle_beta 113.631(2)
_cell_angle_gamma 90
_cell_formula_units_Z 4
_cell_length_a 22.7005(11)
_cell_length_b 11.3935(5)
_cell_length_c 24.8275(16)
_cell_measurement_reflns_used 9902
_cell_measurement_temperature 296(2)
_cell_measurement_theta_max 24.72
_cell_measurement_theta_min 2.38
_cell_volume 5882.9(5)
_computing_publication_material 'WinGX publication routines (Farrugia, 1999)'
_computing_structure_refinement 'SHELXL-2014 (Sheldrick, 2014)'
_computing_structure_solution 'SIR97 (Giacovazzo et al, 1997)'
_diffrn_ambient_temperature 296(2)
_diffrn_measured_fraction_theta_full 0.970
_diffrn_measured_fraction_theta_max 0.999
_diffrn_measurement_device_type 'Bruker APEX-II PHOTON 100 detector'
_diffrn_measurement_method '\f and \w scans'
_diffrn_radiation_source 'fine-focus sealed tube'
_diffrn_radiation_type MoK\a
_diffrn_radiation_wavelength 0.71073
_diffrn_reflns_av_R_equivalents 0.0519
_diffrn_reflns_av_unetI/netI 0.0243
_diffrn_reflns_laue_measured_fraction_full 0.970
_diffrn_reflns_laue_measured_fraction_max 0.999
_diffrn_reflns_limit_h_max 26
_diffrn_reflns_limit_h_min -26
_diffrn_reflns_limit_k_max 13
_diffrn_reflns_limit_k_min -13
_diffrn_reflns_limit_l_max 29
_diffrn_reflns_limit_l_min -29
_diffrn_reflns_number 41004
_diffrn_reflns_point_group_measured_fraction_full 0.970
_diffrn_reflns_point_group_measured_fraction_max 0.999
_diffrn_reflns_theta_full 25.000
_diffrn_reflns_theta_max 24.753
_diffrn_reflns_theta_min 2.379
_exptl_absorpt_coefficient_mu 1.296
_exptl_absorpt_correction_T_max 0.7
_exptl_absorpt_correction_T_min 0.6
_exptl_absorpt_correction_type multi-scan
_exptl_absorpt_process_details SADABS
_exptl_crystal_colour colourless
_exptl_crystal_density_diffrn 1.557
_exptl_crystal_description Block
_exptl_crystal_F_000 2840
_exptl_crystal_size_max 0.320
_exptl_crystal_size_mid 0.260
_exptl_crystal_size_min 0.190
_refine_diff_density_max 0.888
_refine_diff_density_min -0.682
_refine_diff_density_rms 0.095
_refine_ls_extinction_method none
_refine_ls_goodness_of_fit_ref 1.039
_refine_ls_hydrogen_treatment mixed
_refine_ls_matrix_type full
_refine_ls_number_parameters 413
_refine_ls_number_reflns 5030
_refine_ls_number_restraints 0
_refine_ls_restrained_S_all 1.039
_refine_ls_R_factor_all 0.0574
_refine_ls_R_factor_gt 0.0406
_refine_ls_shift/su_max 0.001
_refine_ls_shift/su_mean 0.000
_refine_ls_structure_factor_coef Fsqd
_refine_ls_weighting_details 'w=1/[\s^2^(Fo^2^)+(0.0550P)^2^+22.3759P] where P=(Fo^2^+2Fc^2^)/3'
_refine_ls_weighting_scheme calc
_refine_ls_wR_factor_gt 0.1017
_refine_ls_wR_factor_ref 0.1138
_reflns_Friedel_coverage 0.000
_reflns_number_gt 3945
_reflns_number_total 5030
_reflns_threshold_expression 'I > 2\s(I)'
_cod_data_source_file cg5b00948_si_002.cif
_cod_data_source_block compound5
_cod_depositor_comments 'Adding full bibliography for 4513488--4513492.cif.'
_cod_database_code 4513492
_shelx_space_group_comment
;
The symmetry employed for this shelxl refinement is uniquely defined
by the following loop, which should always be used as a source of
symmetry information in preference to the above space-group names.
They are only intended as comments.
;
_shelx_estimated_absorpt_t_min 0.682
_shelx_estimated_absorpt_t_max 0.791
_shelxl_version_number 2014-1

loop_
_space_group_symop_operation_xyz
'x, y, z'
'-x, y, -z+1/2'
'x+1/2, y+1/2, z'
'-x+1/2, y+1/2, -z+1/2'
'-x, -y, -z'
'x, -y, z-1/2'
'-x+1/2, -y+1/2, -z'
'x+1/2, -y+1/2, z-1/2'

loop_
_atom_site_label
_atom_site_type_symbol
_atom_site_fract_x
_atom_site_fract_y
_atom_site_fract_z
_atom_site_U_iso_or_equiv
_atom_site_adp_type
_atom_site_occupancy
_atom_site_site_symmetry_order
_atom_site_calc_flag
_atom_site_refinement_flags_posn
_atom_site_refinement_flags_adp
_atom_site_refinement_flags_occupancy
Zn1 Zn 0.68110(2) 0.76616(3) 0.33327(2) 0.02138(13) Uani 1 1 d . . .
Zn2 Zn 0.5000 0.77329(5) 0.2500 0.01983(15) Uani 1 2 d S T P
O6 O 0.59545(11) 0.7751(2) 0.25536(10) 0.0252(5) Uani 1 1 d . . .
O9 O 0.8670(2) 0.0644(4) 0.36391(16) 0.0793(13) Uani 1 1 d . . .
N4 N 0.5000 0.5837(3) 0.2500 0.0229(9) Uani 1 2 d S T P
C21 C 0.52117(18) 0.5220(3) 0.21528(15) 0.0272(8) Uani 1 1 d . . .
H21 H 0.5359 0.5629 0.1907 0.033 Uiso 1 1 calc R U .
C22 C 0.52219(18) 0.4015(3) 0.21417(15) 0.0286(8) Uani 1 1 d . . .
H22 H 0.5377 0.3628 0.1895 0.034 Uiso 1 1 calc R U .
O2 O 0.53427(12) 0.7656(2) 0.34294(10) 0.0266(5) Uani 1 1 d . . .
O1 O 0.64117(12) 0.7724(2) 0.39277(10) 0.0280(6) Uani 1 1 d . . .
O3 O 0.44787(16) 0.6517(4) 0.57654(14) 0.0805(14) Uani 1 1 d . . .
N5 N 0.5000 0.9619(3) 0.2500 0.0256(9) Uani 1 2 d S T P
O7 O 0.67321(13) 0.7562(2) 0.22475(14) 0.0413(7) Uani 1 1 d . . .
C15 C 0.64864(18) 0.5107(3) 0.35410(16) 0.0294(8) Uani 1 1 d . . .
H15 H 0.6280 0.5488 0.3748 0.035 Uiso 1 1 calc R U .
O4 O 0.77115(12) 0.7481(2) 0.39045(12) 0.0385(7) Uani 1 1 d . . .
O5 O 0.82833(15) 0.8302(4) 0.34649(12) 0.0601(10) Uani 1 1 d . . .
C23 C 0.5000 0.3376(4) 0.2500 0.0243(11) Uani 1 2 d S T P
N1 N 0.44630(15) 0.6316(3) 0.48551(13) 0.0398(9) Uani 1 1 d . . .
H1 H 0.4219 0.6104 0.4504 0.060 Uiso 1 1 calc R U .
N2 N 0.67588(13) 0.5760(2) 0.32571(12) 0.0241(6) Uani 1 1 d . . .
C12 C 0.70605(18) 0.3977(3) 0.29253(16) 0.0303(8) Uani 1 1 d . . .
H12 H 0.7252 0.3618 0.2700 0.036 Uiso 1 1 calc R U .
N3 N 0.68648(14) 0.9555(3) 0.32730(13) 0.0266(7) Uani 1 1 d . . .
N6 N 0.1262(3) 0.4436(5) 0.0340(2) 0.0850(16) Uani 1 1 d . . .
C26 C 0.5000 0.2079(4) 0.2500 0.0244(11) Uani 1 2 d S T P
C1 C 0.58440(16) 0.7594(3) 0.38895(14) 0.0216(7) Uani 1 1 d . . .
C2 C 0.57735(17) 0.7306(3) 0.44534(15) 0.0256(8) Uani 1 1 d . . .
C3 C 0.62899(18) 0.7375(3) 0.49985(15) 0.0290(8) Uani 1 1 d . . .
H3 H 0.6692 0.7607 0.5021 0.035 Uiso 1 1 calc R U .
C4 C 0.62075(17) 0.7100(3) 0.55099(16) 0.0311(8) Uani 1 1 d . . .
C5 C 0.56047(18) 0.6753(4) 0.54783(16) 0.0356(9) Uani 1 1 d . . .
H5 H 0.5549 0.6569 0.5820 0.043 Uiso 1 1 calc R U .
C6 C 0.50886(17) 0.6683(4) 0.49359(16) 0.0323(9) Uani 1 1 d . . .
C8 C 0.4197(2) 0.6252(4) 0.52495(18) 0.0452(11) Uani 1 1 d . . .
C9 C 0.3514(2) 0.5867(5) 0.4999(2) 0.0622(14) Uani 1 1 d . . .
H9A H 0.3470 0.5175 0.5200 0.093 Uiso 1 1 calc R U .
H9B H 0.3382 0.5696 0.4588 0.093 Uiso 1 1 calc R U .
H9C H 0.3249 0.6481 0.5046 0.093 Uiso 1 1 calc R U .
C7 C 0.51787(17) 0.6950(4) 0.44288(16) 0.0314(8) Uani 1 1 d . . .
H7 H 0.4834 0.6890 0.4066 0.038 Uiso 1 1 calc R U .
C10 C 0.82219(19) 0.7892(3) 0.39030(16) 0.0330(9) Uani 1 1 d . . .
C24 C 0.5092(2) 1.0235(3) 0.29848(16) 0.0357(9) Uani 1 1 d . . .
H24 H 0.5157 0.9825 0.3328 0.043 Uiso 1 1 calc R U .
C25 C 0.5095(2) 0.1444(3) 0.30044(16) 0.0360(9) Uani 1 1 d . . .
H25 H 0.5161 0.1831 0.3354 0.043 Uiso 1 1 calc R U .
C27 C 0.61613(17) 0.7689(3) 0.21513(16) 0.0282(8) Uani 1 1 d . . .
H27 H 0.5866 0.7742 0.1763 0.034 Uiso 1 1 calc R U .
C14 C 0.64958(18) 0.3899(3) 0.35440(16) 0.0301(8) Uani 1 1 d . . .
H14 H 0.6300 0.3484 0.3750 0.036 Uiso 1 1 calc R U .
C13 C 0.67968(16) 1.3305(3) 0.32392(15) 0.0249(8) Uani 1 1 d . . .
C11 C 0.70347(18) 0.5182(3) 0.29518(16) 0.0299(8) Uani 1 1 d . . .
H11 H 0.7221 0.5620 0.2745 0.036 Uiso 1 1 calc R U .
C18 C 0.68316(16) 1.2012(3) 0.32489(15) 0.0255(8) Uani 1 1 d . . .
C20 C 0.6903(2) 1.0174(3) 0.37382(17) 0.0389(10) Uani 1 1 d . . .
H20 H 0.6945 0.9772 0.4077 0.047 Uiso 1 1 calc R U .
C19 C 0.6885(2) 1.1383(3) 0.37455(17) 0.0393(10) Uani 1 1 d . . .
H19 H 0.6909 1.1776 0.4082 0.047 Uiso 1 1 calc R U .
C17 C 0.6808(2) 1.1365(3) 0.27688(17) 0.0344(9) Uani 1 1 d . . .
H17 H 0.6779 1.1742 0.2427 0.041 Uiso 1 1 calc R U .
C16 C 0.6829(2) 1.0168(3) 0.28023(18) 0.0356(9) Uani 1 1 d . . .
H16 H 0.6817 0.9752 0.2476 0.043 Uiso 1 1 calc R U .
C30 C 0.0768(5) 0.4458(10) -0.0169(4) 0.126(3) Uani 1 1 d . . .
H30 H 0.0367 0.4411 -0.0152 0.152 Uiso 1 1 calc R U .
C28 C 0.1931(4) 0.4269(11) 0.0307(5) 0.216(7) Uani 1 1 d . . .
H28A H 0.1965 0.3482 0.0184 0.323 Uiso 1 1 calc R U .
H28B H 0.2267 0.4409 0.0687 0.323 Uiso 1 1 calc R U .
H28C H 0.1971 0.4814 0.0028 0.323 Uiso 1 1 calc R U .
C29 C 0.1106(5) 0.4592(10) 0.0858(4) 0.159(4) Uani 1 1 d . . .
H29A H 0.1197 0.5386 0.0997 0.238 Uiso 1 1 calc R U .
H29B H 0.1361 0.4064 0.1164 0.238 Uiso 1 1 calc R U .
H29C H 0.0658 0.4429 0.0752 0.238 Uiso 1 1 calc R U .
O8 O 0.0761(8) 0.4523(15) -0.0595(5) 0.332(8) Uani 1 1 d . . .
H10O H 0.858(12) 0.005(19) 0.349(11) 0.498 Uiso 1 1 d . U .
H9O H 0.838(10) 0.13(2) 0.344(10) 0.498 Uiso 1 1 d . U .

loop_
_atom_site_aniso_label
_atom_site_aniso_U_11
_atom_site_aniso_U_22
_atom_site_aniso_U_33
_atom_site_aniso_U_23
_atom_site_aniso_U_13
_atom_site_aniso_U_12
Zn1 0.0212(2) 0.0215(2) 0.0192(2) -0.00006(15) 0.00578(16) -0.00110(16)
Zn2 0.0229(3) 0.0175(3) 0.0179(3) 0.000 0.0068(2) 0.000
O6 0.0272(13) 0.0276(13) 0.0195(12) -0.0017(10) 0.0079(10) -0.0022(10)
O9 0.081(3) 0.087(3) 0.045(2) 0.013(2) 0.0003(19) -0.029(2)
N4 0.029(2) 0.017(2) 0.022(2) 0.000 0.0088(18) 0.000
C21 0.034(2) 0.0213(18) 0.0274(19) 0.0017(15) 0.0141(16) -0.0015(15)
C22 0.037(2) 0.0223(18) 0.0280(19) -0.0029(15) 0.0145(17) 0.0016(16)
O2 0.0289(13) 0.0325(14) 0.0164(12) 0.0015(10) 0.0070(11) -0.0003(11)
O1 0.0273(13) 0.0365(14) 0.0223(12) -0.0021(11) 0.0122(10) -0.0023(11)
O3 0.047(2) 0.167(4) 0.0335(19) -0.015(2) 0.0223(16) -0.027(2)
N5 0.032(2) 0.018(2) 0.024(2) 0.000 0.0077(18) 0.000
O7 0.0326(16) 0.0375(16) 0.0591(19) -0.0027(13) 0.0238(14) -0.0039(12)
C15 0.038(2) 0.0261(19) 0.030(2) -0.0013(15) 0.0202(17) 0.0034(16)
O4 0.0225(14) 0.0501(17) 0.0331(15) 0.0102(13) 0.0007(11) -0.0062(12)
O5 0.0439(18) 0.105(3) 0.0239(15) 0.0085(16) 0.0052(13) -0.0191(18)
C23 0.024(3) 0.021(3) 0.020(2) 0.000 0.001(2) 0.000
N1 0.0277(17) 0.068(2) 0.0214(16) 0.0000(16) 0.0073(14) -0.0101(16)
N2 0.0245(15) 0.0213(15) 0.0252(15) 0.0028(12) 0.0087(13) 0.0027(12)
C12 0.036(2) 0.0245(19) 0.038(2) -0.0013(16) 0.0225(18) 0.0017(16)
N3 0.0273(16) 0.0217(15) 0.0294(16) -0.0013(12) 0.0098(13) -0.0031(12)
N6 0.094(4) 0.091(4) 0.051(3) 0.012(3) 0.009(3) -0.019(3)
C26 0.025(3) 0.016(2) 0.029(3) 0.000 0.008(2) 0.000
C1 0.0271(19) 0.0152(16) 0.0236(18) -0.0024(13) 0.0113(15) -0.0005(14)
C2 0.0257(18) 0.0297(19) 0.0204(17) 0.0002(14) 0.0082(14) 0.0002(15)
C3 0.0263(19) 0.036(2) 0.0248(18) 0.0012(15) 0.0103(15) -0.0032(16)
C4 0.0249(19) 0.038(2) 0.028(2) 0.0039(16) 0.0087(16) 0.0011(16)
C5 0.033(2) 0.053(3) 0.0220(19) 0.0027(17) 0.0117(16) -0.0036(19)
C6 0.0251(19) 0.045(2) 0.0258(19) 0.0020(16) 0.0094(16) -0.0035(17)
C8 0.033(2) 0.071(3) 0.033(2) 0.005(2) 0.0146(19) -0.006(2)
C9 0.042(3) 0.098(4) 0.050(3) -0.005(3) 0.021(2) -0.020(3)
C7 0.0261(19) 0.044(2) 0.0211(18) 0.0013(16) 0.0062(15) -0.0002(17)
C10 0.033(2) 0.040(2) 0.024(2) -0.0023(17) 0.0098(16) -0.0035(18)
C24 0.055(3) 0.0225(19) 0.027(2) 0.0048(15) 0.0135(18) 0.0023(18)
C25 0.057(3) 0.022(2) 0.026(2) -0.0031(15) 0.0139(19) 0.0001(18)
C27 0.029(2) 0.030(2) 0.0233(18) -0.0004(15) 0.0085(16) -0.0054(16)
C14 0.036(2) 0.0261(19) 0.035(2) 0.0026(16) 0.0209(18) -0.0004(16)
C13 0.0239(18) 0.0230(19) 0.0252(18) -0.0011(14) 0.0072(15) 0.0012(14)
C11 0.033(2) 0.0246(19) 0.037(2) 0.0032(16) 0.0192(17) 0.0001(16)
C18 0.0247(18) 0.0213(18) 0.0298(19) -0.0012(14) 0.0104(15) 0.0002(14)
C20 0.060(3) 0.026(2) 0.027(2) 0.0011(16) 0.0133(19) -0.0038(19)
C19 0.063(3) 0.025(2) 0.029(2) -0.0040(16) 0.017(2) -0.0013(19)
C17 0.053(3) 0.025(2) 0.033(2) 0.0003(16) 0.0260(19) -0.0018(17)
C16 0.053(3) 0.025(2) 0.037(2) -0.0049(17) 0.028(2) -0.0026(18)
C30 0.112(7) 0.150(8) 0.080(6) 0.015(6) -0.001(5) -0.016(6)
C28 0.063(5) 0.268(15) 0.202(11) 0.093(10) -0.065(6) -0.042(7)
C29 0.143(9) 0.224(13) 0.113(7) 0.007(8) 0.056(7) -0.043(8)
O8 0.370(18) 0.38(2) 0.173(10) 0.002(12) 0.030(12) -0.036(14)

loop_
_atom_type_symbol
_atom_type_description
_atom_type_scat_dispersion_real
_atom_type_scat_dispersion_imag
_atom_type_scat_source
C C 0.0033 0.0016 'International Tables Vol C Tables 4.2.6.8 and 6.1.1.4'
H H 0.0000 0.0000 'International Tables Vol C Tables 4.2.6.8 and 6.1.1.4'
N N 0.0061 0.0033 'International Tables Vol C Tables 4.2.6.8 and 6.1.1.4'
O O 0.0106 0.0060 'International Tables Vol C Tables 4.2.6.8 and 6.1.1.4'
Zn Zn 0.2839 1.4301 'International Tables Vol C Tables 4.2.6.8 and 6.1.1.4'

loop_
_geom_angle_atom_site_label_1
_geom_angle_atom_site_label_2
_geom_angle_atom_site_label_3
_geom_angle
_geom_angle_site_symmetry_1
_geom_angle_site_symmetry_3
O4 Zn1 O1 96.69(11) . .
O4 Zn1 O6 164.51(11) . .
O1 Zn1 O6 98.57(9) . .
O4 Zn1 N3 94.71(11) . .
O1 Zn1 N3 93.96(11) . .
O6 Zn1 N3 86.93(10) . .
O4 Zn1 N2 87.89(11) . .
O1 Zn1 N2 94.20(10) . .
O6 Zn1 N2 88.32(10) . .
N3 Zn1 N2 171.09(11) . .
O6 Zn2 O6 178.91(13) 2_655 .
O6 Zn2 O2 90.70(9) 2_655 2_655
O6 Zn2 O2 89.34(9) . 2_655
O6 Zn2 O2 89.35(9) 2_655 .
O6 Zn2 O2 90.70(9) . .
O2 Zn2 O2 175.25(13) 2_655 .
O6 Zn2 N5 89.45(6) 2_655 .
O6 Zn2 N5 89.45(6) . .
O2 Zn2 N5 92.38(7) 2_655 .
O2 Zn2 N5 92.38(7) . .
O6 Zn2 N4 90.55(6) 2_655 .
O6 Zn2 N4 90.55(6) . .
O2 Zn2 N4 87.62(7) 2_655 .
O2 Zn2 N4 87.62(7) . .
N5 Zn2 N4 180.0 . .
C27 O6 Zn2 130.1(2) . .
C27 O6 Zn1 102.8(2) . .
Zn2 O6 Zn1 126.63(11) . .
H10O O9 H9O 116.00 . .
C21 N4 C21 116.9(4) 2_655 .
C21 N4 Zn2 121.6(2) 2_655 .
C21 N4 Zn2 121.6(2) . .
N4 C21 C22 123.3(3) . .
N4 C21 H21 118.3 . .
C22 C21 H21 118.3 . .
C21 C22 C23 119.8(3) . .
C21 C22 H22 120.1 . .
C23 C22 H22 120.1 . .
C1 O2 Zn2 143.0(2) . .
C1 O1 Zn1 133.2(2) . .
C24 N5 C24 116.6(4) . 2_655
C24 N5 Zn2 121.7(2) . .
C24 N5 Zn2 121.7(2) 2_655 .
N2 C15 C14 123.4(3) . .
N2 C15 H15 118.3 . .
C14 C15 H15 118.3 . .
C10 O4 Zn1 130.6(3) . .
C22 C23 C22 116.8(4) . 2_655
C22 C23 C26 121.6(2) . .
C22 C23 C26 121.6(2) 2_655 .
C8 N1 C6 129.2(3) . .
C8 N1 H1 115.4 . .
C6 N1 H1 115.4 . .
C11 N2 C15 116.6(3) . .
C11 N2 Zn1 121.2(2) . .
C15 N2 Zn1 122.1(2) . .
C11 C12 C13 119.1(3) . 1_545
C11 C12 H12 120.4 . .
C13 C12 H12 120.4 1_545 .
C20 N3 C16 116.3(3) . .
C20 N3 Zn1 117.1(2) . .
C16 N3 Zn1 126.5(2) . .
C30 N6 C29 115.2(8) . .
C30 N6 C28 115.1(8) . .
C29 N6 C28 129.7(7) . .
C25 C26 C25 117.1(5) . 2_655
C25 C26 C23 121.4(2) . .
C25 C26 C23 121.4(2) 2_655 .
O2 C1 O1 126.2(3) . .
O2 C1 C2 117.7(3) . .
O1 C1 C2 116.2(3) . .
C7 C2 C3 119.0(3) . .
C7 C2 C1 119.1(3) . .
C3 C2 C1 121.9(3) . .
C4 C3 C2 120.3(3) . .
C4 C3 H3 119.8 . .
C2 C3 H3 119.8 . .
C3 C4 C5 120.0(3) . .
C3 C4 C10 120.1(3) . 7_666
C5 C4 C10 119.8(3) . 7_666
C6 C5 C4 119.9(3) . .
C6 C5 H5 120.1 . .
C4 C5 H5 120.1 . .
C7 C6 C5 119.6(3) . .
C7 C6 N1 116.1(3) . .
C5 C6 N1 124.3(3) . .
O3 C8 N1 123.6(4) . .
O3 C8 C9 122.2(4) . .
N1 C8 C9 114.1(4) . .
C8 C9 H9A 109.5 . .
C8 C9 H9B 109.5 . .
H9A C9 H9B 109.5 . .
C8 C9 H9C 109.5 . .
H9A C9 H9C 109.5 . .
H9B C9 H9C 109.5 . .
C2 C7 C6 121.3(3) . .
C2 C7 H7 119.4 . .
C6 C7 H7 119.4 . .
O5 C10 O4 124.9(4) . .
O5 C10 C4 119.2(3) . 7_666
O4 C10 C4 115.8(3) . 7_666
N5 C24 C25 123.6(4) . 1_565
N5 C24 H24 118.2 . .
C25 C24 H24 118.2 1_565 .
C24 C25 C26 119.5(4) 1_545 .
C24 C25 H25 120.2 1_545 .
C26 C25 H25 120.2 . .
O7 C27 O6 123.3(3) . .
O7 C27 H27 118.3 . .
O6 C27 H27 118.3 . .
C15 C14 C13 119.8(3) . 1_545
C15 C14 H14 120.1 . .
C13 C14 H14 120.1 1_545 .
C14 C13 C12 117.2(3) 1_565 1_565
C14 C13 C18 121.0(3) 1_565 .
C12 C13 C18 121.8(3) 1_565 .
N2 C11 C12 123.9(3) . .
N2 C11 H11 118.1 . .
C12 C11 H11 118.1 . .
C17 C18 C19 116.7(3) . .
C17 C18 C13 122.3(3) . .
C19 C18 C13 121.0(3) . .
N3 C20 C19 123.5(4) . .
N3 C20 H20 118.3 . .
C19 C20 H20 118.3 . .
C20 C19 C18 119.8(4) . .
C20 C19 H19 120.1 . .
C18 C19 H19 120.1 . .
C16 C17 C18 119.4(4) . .
C16 C17 H17 120.3 . .
C18 C17 H17 120.3 . .
N3 C16 C17 124.3(4) . .
N3 C16 H16 117.8 . .
C17 C16 H16 117.8 . .
O8 C30 N6 129.1(16) . .
O8 C30 H30 115.5 . .
N6 C30 H30 115.5 . .
N6 C28 H28A 109.5 . .
N6 C28 H28B 109.5 . .
H28A C28 H28B 109.5 . .
N6 C28 H28C 109.5 . .
H28A C28 H28C 109.5 . .
H28B C28 H28C 109.5 . .
N6 C29 H29A 109.5 . .
N6 C29 H29B 109.5 . .
H29A C29 H29B 109.5 . .
N6 C29 H29C 109.5 . .
H29A C29 H29C 109.5 . .
H29B C29 H29C 109.5 . .

loop_
_geom_bond_atom_site_label_1
_geom_bond_atom_site_label_2
_geom_bond_distance
_geom_bond_site_symmetry_2
Zn1 O4 1.977(3) .
Zn1 O1 2.020(2) .
Zn1 O6 2.125(2) .
Zn1 N3 2.169(3) .
Zn1 N2 2.174(3) .
Zn2 O6 2.117(2) 2_655
Zn2 O6 2.117(2) .
Zn2 O2 2.121(2) 2_655
Zn2 O2 2.121(2) .
Zn2 N5 2.149(4) .
Zn2 N4 2.161(4) .
O6 C27 1.265(4) .
O9 H10O 0.8(2) .
O9 H9O 1.0(2) .
N4 C21 1.341(4) 2_655
N4 C21 1.341(4) .
C21 C22 1.373(5) .
C21 H21 0.9300 .
C22 C23 1.391(4) .
C22 H22 0.9300 .
O2 C1 1.250(4) .
O1 C1 1.262(4) .
O3 C8 1.218(5) .
N5 C24 1.335(4) .
N5 C24 1.335(4) 2_655
O7 C27 1.228(4) .
C15 N2 1.335(4) .
C15 C14 1.376(5) .
C15 H15 0.9300 .
O4 C10 1.251(5) .
O5 C10 1.242(5) .
C23 C22 1.391(4) 2_655
C23 C26 1.478(7) .
N1 C8 1.342(5) .
N1 C6 1.415(5) .
N1 H1 0.8600 .
N2 C11 1.334(5) .
C12 C11 1.378(5) .
C12 C13 1.388(5) 1_545
C12 H12 0.9300 .
N3 C20 1.326(5) .
N3 C16 1.336(5) .
N6 C30 1.312(9) .
N6 C29 1.476(10) .
N6 C28 1.565(12) .
C26 C25 1.386(4) .
C26 C25 1.386(4) 2_655
C1 C2 1.508(5) .
C2 C7 1.387(5) .
C2 C3 1.393(5) .
C3 C4 1.391(5) .
C3 H3 0.9300 .
C4 C5 1.396(5) .
C4 C10 1.513(5) 7_666
C5 C6 1.388(5) .
C5 H5 0.9300 .
C6 C7 1.388(5) .
C8 C9 1.487(6) .
C9 H9A 0.9600 .
C9 H9B 0.9600 .
C9 H9C 0.9600 .
C7 H7 0.9300 .
C10 C4 1.513(5) 7_666
C24 C25 1.379(5) 1_565
C24 H24 0.9300 .
C25 C24 1.379(5) 1_545
C25 H25 0.9300 .
C27 H27 0.9300 .
C14 C13 1.383(5) 1_545
C14 H14 0.9300 .
C13 C14 1.383(5) 1_565
C13 C12 1.388(5) 1_565
C13 C18 1.476(5) .
C11 H11 0.9300 .
C18 C17 1.384(5) .
C18 C19 1.388(5) .
C20 C19 1.378(5) .
C20 H20 0.9300 .
C19 H19 0.9300 .
C17 C16 1.366(5) .
C17 H17 0.9300 .
C16 H16 0.9300 .
C30 O8 1.054(13) .
C30 H30 0.9300 .
C28 H28A 0.9600 .
C28 H28B 0.9600 .
C28 H28C 0.9600 .
C29 H29A 0.9600 .
C29 H29B 0.9600 .
C29 H29C 0.9600 .

loop_
_geom_hbond_atom_site_label_D
_geom_hbond_atom_site_label_H
_geom_hbond_atom_site_label_A
_geom_hbond_distance_DH
_geom_hbond_distance_HA
_geom_hbond_distance_DA
_geom_hbond_angle_DHA
_geom_hbond_site_symmetry_A
C15 H15 O1 0.93 2.58 3.158(4) 120.4 .
N1 H1 O9 0.86 2.07 2.930(5) 176.4 3_455
C12 H12 O7 0.93 2.56 3.352(4) 143.7 4_645
C5 H5 O3 0.93 2.38 2.928(5) 117.6 .
C24 H24 O2 0.93 2.50 3.110(4) 123.1 .
C24 H24 O8 0.93 2.58 3.244(13) 129.0 8_566
C27 H27 O2 0.93 2.59 3.129(4) 117.2 2_655
C14 H14 O3 0.93 2.51 3.332(5) 148.1 5_666
C11 H11 O7 0.93 2.56 3.149(5) 121.7 .
C20 H20 O1 0.93 2.59 3.112(5) 116.3 .
C16 H16 O7 0.93 2.55 3.243(5) 131.7 .
O9 H10O O5 0.8(2) 2.1(2) 2.787(6) 152(24) 1_545
O9 H9O O7 1.0(2) 2.1(2) 2.974(5) 138(17) 4_645

loop_
_geom_torsion_atom_site_label_1
_geom_torsion_atom_site_label_2
_geom_torsion_atom_site_label_3
_geom_torsion_atom_site_label_4
_geom_torsion
_geom_torsion_site_symmetry_1
_geom_torsion_site_symmetry_4
C21 N4 C21 C22 -0.3(3) 2_655 .
Zn2 N4 C21 C22 179.7(3) . .
N4 C21 C22 C23 0.5(5) . .
C21 C22 C23 C22 -0.2(2) . 2_655
C21 C22 C23 C26 179.7(2) . .
C14 C15 N2 C11 1.9(5) . .
C14 C15 N2 Zn1 -174.1(3) . .
C22 C23 C26 C25 147.4(3) . .
C22 C23 C26 C25 -32.6(3) 2_655 .
C22 C23 C26 C25 -32.6(3) . 2_655
C22 C23 C26 C25 147.4(3) 2_655 2_655
Zn2 O2 C1 O1 11.1(6) . .
Zn2 O2 C1 C2 -167.1(3) . .
Zn1 O1 C1 O2 -18.2(5) . .
Zn1 O1 C1 C2 160.1(2) . .
O2 C1 C2 C7 9.6(5) . .
O1 C1 C2 C7 -168.8(3) . .
O2 C1 C2 C3 -171.0(3) . .
O1 C1 C2 C3 10.6(5) . .
C7 C2 C3 C4 -0.4(6) . .
C1 C2 C3 C4 -179.8(3) . .
C2 C3 C4 C5 -0.1(6) . .
C2 C3 C4 C10 176.4(3) . 7_666
C3 C4 C5 C6 0.1(6) . .
C10 C4 C5 C6 -176.4(4) 7_666 .
C4 C5 C6 C7 0.5(6) . .
C4 C5 C6 N1 178.5(4) . .
C8 N1 C6 C7 -163.8(4) . .
C8 N1 C6 C5 18.2(7) . .
C6 N1 C8 O3 -0.1(8) . .
C6 N1 C8 C9 177.7(4) . .
C3 C2 C7 C6 1.0(6) . .
C1 C2 C7 C6 -179.6(3) . .
C5 C6 C7 C2 -1.1(6) . .
N1 C6 C7 C2 -179.2(4) . .
Zn1 O4 C10 O5 -17.3(6) . .
Zn1 O4 C10 C4 161.2(3) . 7_666
C24 N5 C24 C25 0.0(3) 2_655 1_565
Zn2 N5 C24 C25 -180.0(3) . 1_565
C25 C26 C25 C24 0.0(3) 2_655 1_545
C23 C26 C25 C24 -180.0(3) . 1_545
Zn2 O6 C27 O7 -170.6(2) . .
Zn1 O6 C27 O7 2.4(4) . .
N2 C15 C14 C13 -0.3(6) . 1_545
C15 N2 C11 C12 -1.1(5) . .
Zn1 N2 C11 C12 174.8(3) . .
C13 C12 C11 N2 -1.2(6) 1_545 .
C14 C13 C18 C17 145.9(4) 1_565 .
C12 C13 C18 C17 -33.9(5) 1_565 .
C14 C13 C18 C19 -33.6(5) 1_565 .
C12 C13 C18 C19 146.6(4) 1_565 .
C16 N3 C20 C19 2.3(6) . .
Zn1 N3 C20 C19 -174.3(3) . .
N3 C20 C19 C18 -0.8(7) . .
C17 C18 C19 C20 -0.9(6) . .
C13 C18 C19 C20 178.7(4) . .
C19 C18 C17 C16 1.0(6) . .
C13 C18 C17 C16 -178.6(4) . .
C20 N3 C16 C17 -2.2(6) . .
Zn1 N3 C16 C17 174.0(3) . .
C18 C17 C16 N3 0.6(7) . .
C29 N6 C30 O8 167.6(18) . .
C28 N6 C30 O8 -11(2) . .
